data_7153845
loop_
_publ_author_name
'Attanasi, Orazio A.'
'Favi, Gianfranco'
'Giorgi, Gianluca'
'Majer, Roberta'
'Perrulli, Francesca Romana'
'Santeusanio, Stefania'

_publ_section_title
;
 Access to novel imidazo[1,5-a]pyrazine scaffolds by the combined use of a
 three-component reaction and a base-assisted intramolecular cyclization.
;
_journal_issue 26
_journal_name_full 'Organic &amp; biomolecular chemistry'
_journal_page_first 4610
_journal_page_last 4619
_journal_paper_doi 10.1039/c4ob00676c
_journal_volume 12
_journal_year 2014
_chemical_formula_moiety 'C15 H19 N5 O2 S, C2 H6 O'
_chemical_formula_sum 'C17 H25 N5 O3 S'
_chemical_formula_weight 379.48
_chemical_name_systematic
;
(E)-2-(1-(5-oxo-1-phenyl-3-propyl-2-thioxoimidazolidin-4-yl)ethylidene)-
hydrazinecarboxamide x ethanol
;
_space_group_IT_number 2
_symmetry_cell_setting triclinic
_symmetry_space_group_name_Hall '-P 1'
_symmetry_space_group_name_H-M 'P -1'
_atom_sites_solution_hydrogens geom
_atom_sites_solution_primary direct
_atom_sites_solution_secondary difmap
_audit_creation_method SHELXL-97
_cell_angle_alpha 105.766(3)
_cell_angle_beta 98.497(4)
_cell_angle_gamma 99.551(3)
_cell_formula_units_Z 2
_cell_length_a 8.4371(3)
_cell_length_b 8.7423(3)
_cell_length_c 14.5956(7)
_cell_measurement_reflns_used 3701
_cell_measurement_temperature 293(2)
_cell_measurement_theta_max 28.9981
_cell_measurement_theta_min 2.4661
_cell_volume 1000.39(7)
_computing_cell_refinement
;
CrysAlisPro, Oxford Diffraction Ltd.,
Version 1.171.33.55
;
_computing_data_collection
;
CrysAlisPro, Oxford Diffraction Ltd.,
Version 1.171.33.55
;
_computing_data_reduction
;
CrysAlisPro, Oxford Diffraction Ltd.,
Version 1.171.33.55
;
_computing_molecular_graphics 'Ortep-3 for Windows (Farrugia, 1997)'
_computing_publication_material 'WinGX publication routines (Farrugia, 1999)'
_computing_structure_refinement 'SHELXL-97 (Sheldrick, 2008)'
_computing_structure_solution 'SHELXS-97 (Sheldrick, 2008)'
_diffrn_ambient_temperature 293(2)
_diffrn_detector_area_resol_mean 16.0827
_diffrn_measured_fraction_theta_full 0.842
_diffrn_measured_fraction_theta_max 0.842
_diffrn_measurement_device_type 'Xcalibur, Sapphire3'
_diffrn_radiation_monochromator graphite
_diffrn_radiation_source 'fine-focus sealed tube'
_diffrn_radiation_type MoK\a
_diffrn_radiation_wavelength 0.71073
_diffrn_reflns_av_R_equivalents 0.0128
_diffrn_reflns_av_sigmaI/netI 0.0327
_diffrn_reflns_limit_h_max 11
_diffrn_reflns_limit_h_min -11
_diffrn_reflns_limit_k_max 10
_diffrn_reflns_limit_k_min -11
_diffrn_reflns_limit_l_max 18
_diffrn_reflns_limit_l_min -17
_diffrn_reflns_number 7394
_diffrn_reflns_theta_full 29.07
_diffrn_reflns_theta_max 29.07
_diffrn_reflns_theta_min 2.47
_exptl_absorpt_coefficient_mu 0.188
_exptl_absorpt_correction_T_max 1.00000
_exptl_absorpt_correction_T_min 0.97537
_exptl_absorpt_correction_type multi-scan
_exptl_absorpt_process_details
;
CrysAlisPro, Oxford Diffraction Ltd.,
Version 1.171.33.52 (release 06-11-2009 CrysAlis171 .NET)
(compiled Nov 6 2009,16:24:50)
Empirical absorption correction using spherical harmonics,
implemented in SCALE3 ABSPACK scaling algorithm.
;
_exptl_crystal_density_diffrn 1.260
_exptl_crystal_density_method 'not measured'
_exptl_crystal_description prism
_exptl_crystal_F_000 404
_exptl_crystal_size_max 0.5
_exptl_crystal_size_mid 0.4
_exptl_crystal_size_min 0.3
_refine_diff_density_max 0.230
_refine_diff_density_min -0.167
_refine_diff_density_rms 0.037
_refine_ls_extinction_method none
_refine_ls_goodness_of_fit_ref 1.006
_refine_ls_hydrogen_treatment mixed
_refine_ls_matrix_type full
_refine_ls_number_parameters 281
_refine_ls_number_reflns 4508
_refine_ls_number_restraints 4
_refine_ls_restrained_S_all 1.013
_refine_ls_R_factor_all 0.0655
_refine_ls_R_factor_gt 0.0429
_refine_ls_shift/su_max 0.033
_refine_ls_shift/su_mean 0.009
_refine_ls_structure_factor_coef Fsqd
_refine_ls_weighting_details 'calc w=1/[\s^2^(Fo^2^)+(0.0744P)^2^+0.0000P] where P=(Fo^2^+2Fc^2^)/3'
_refine_ls_weighting_scheme calc
_refine_ls_wR_factor_gt 0.1175
_refine_ls_wR_factor_ref 0.1247
_reflns_number_gt 3070
_reflns_number_total 4508
_reflns_threshold_expression >2\s(I)
_cod_data_source_file c4ob00676c2.cif
_cod_data_source_block atta_b
_cod_depositor_comments
;
The following automatic conversions were performed:

'_symmetry_cell_setting' value 'Triclinic' changed to 'triclinic'
according to
/usr/data/users/saulius/crontab/automatic-downloads/rss-feeds/RSC/lib/dictionaries/cif_core.dic
dictionary named 'cif_core.dic' version 2.4.2 from 2011-04-26.

Automatic conversion script
Id: cif_fix_values 2281 2013-09-26 08:29:07Z andrius 

 Adding full bibliography for 7153845.cif.
;
_cod_database_code 7153845

loop_
_symmetry_equiv_pos_as_xyz
'x, y, z'
'-x, -y, -z'

loop_
_atom_site_label
_atom_site_type_symbol
_atom_site_fract_x
_atom_site_fract_y
_atom_site_fract_z
_atom_site_U_iso_or_equiv
_atom_site_adp_type
_atom_site_occupancy
_atom_site_symmetry_multiplicity
_atom_site_calc_flag
_atom_site_refinement_flags
_atom_site_disorder_assembly
_atom_site_disorder_group
N1 N 1.02427(15) 0.76726(15) 0.16311(9) 0.0395(3) Uani 1 1 d . . .
C2 C 0.98294(18) 0.60980(18) 0.17137(11) 0.0372(4) Uani 1 1 d . . .
N3 N 1.10999(16) 0.58854(16) 0.22911(10) 0.0414(3) Uani 1 1 d . . .
C4 C 1.23804(19) 0.73594(19) 0.27108(11) 0.0399(4) Uani 1 1 d . . .
H4 H 1.2445 0.7757 0.3414 0.048 Uiso 1 1 calc R . .
C5 C 1.1714(2) 0.8519(2) 0.22354(12) 0.0451(4) Uani 1 1 d . . .
C6 C 1.1105(2) 0.4459(2) 0.26353(13) 0.0492(4) Uani 1 1 d . . .
H6A H 1.2193 0.4224 0.2677 0.059 Uiso 1 1 calc R . .
H6B H 1.0344 0.3527 0.2164 0.059 Uiso 1 1 calc R . .
C7 C 1.0642(4) 0.4684(3) 0.36023(16) 0.0798(7) Uani 1 1 d . . .
H7A H 0.9536 0.4874 0.3554 0.096 Uiso 1 1 calc R . .
H7B H 1.1374 0.5644 0.4068 0.096 Uiso 1 1 calc R . .
C8 C 1.0714(4) 0.3252(3) 0.39755(19) 0.0908(8) Uani 1 1 d . . .
H8A H 0.9876 0.2336 0.3572 0.136 Uiso 1 1 calc R . .
H8B H 1.0543 0.3520 0.4631 0.136 Uiso 1 1 calc R . .
H8C H 1.1771 0.2985 0.3962 0.136 Uiso 1 1 calc R . .
C9 C 1.40501(19) 0.7147(2) 0.25146(11) 0.0416(4) Uani 1 1 d . . .
C10 C 1.4203(2) 0.6337(3) 0.14988(14) 0.0731(6) Uani 1 1 d . . .
H10A H 1.5028 0.7026 0.1315 0.110 Uiso 1 1 calc R . .
H10B H 1.3170 0.6149 0.1064 0.110 Uiso 1 1 calc R . .
H10C H 1.4510 0.5317 0.1464 0.110 Uiso 1 1 calc R . .
N11 N 1.52156(15) 0.77631(16) 0.32579(9) 0.0411(3) Uani 1 1 d . . .
N12 N 1.67822(16) 0.76905(19) 0.31403(11) 0.0483(4) Uani 1 1 d . . .
H12 H 1.697(2) 0.713(2) 0.2632(14) 0.052(5) Uiso 1 1 d . . .
C13 C 1.80973(19) 0.8544(2) 0.38806(12) 0.0411(4) Uani 1 1 d . . .
N14 N 1.7738(2) 0.9379(3) 0.46955(13) 0.0651(5) Uani 1 1 d . . .
H14A H 1.839(3) 0.989(3) 0.5138(18) 0.082(8) Uiso 1 1 d . . .
H14B H 1.681(3) 0.932(3) 0.4789(18) 0.089(8) Uiso 1 1 d . . .
S1 S 0.80668(5) 0.48018(5) 0.11725(3) 0.05055(16) Uani 1 1 d . . .
O1 O 1.23618(17) 0.99206(16) 0.23540(11) 0.0673(4) Uani 1 1 d . . .
O2 O 1.94932(14) 0.85103(16) 0.37514(9) 0.0581(4) Uani 1 1 d . . .
C1' C 0.91743(19) 0.83677(19) 0.10772(12) 0.0404(4) Uani 1 1 d . . .
C2' C 0.8916(2) 0.7862(2) 0.00808(13) 0.0555(5) Uani 1 1 d . . .
H2' H 0.9412 0.7057 -0.0239 0.067 Uiso 1 1 calc R . .
C3' C 0.7912(3) 0.8562(3) -0.04408(16) 0.0676(6) Uani 1 1 d . . .
H3' H 0.7729 0.8226 -0.1116 0.081 Uiso 1 1 calc R . .
C4' C 0.7189(3) 0.9740(3) 0.00282(17) 0.0668(6) Uani 1 1 d . . .
H4' H 0.6501 1.0194 -0.0329 0.080 Uiso 1 1 calc R . .
C5' C 0.7469(3) 1.0261(3) 0.10220(18) 0.0665(6) Uani 1 1 d . . .
H5' H 0.6985 1.1079 0.1338 0.080 Uiso 1 1 calc R . .
C6' C 0.8473(2) 0.9572(2) 0.15606(14) 0.0521(5) Uani 1 1 d . . .
H6' H 0.8667 0.9921 0.2236 0.063 Uiso 1 1 calc R . .
O3A O 1.4938(5) 0.1508(6) 0.4154(3) 0.102(2) Uani 0.526(8) 1 d PD A 1
H3A H 1.4173 0.0997 0.3699 0.153 Uiso 0.526(8) 1 calc PR A 1
C14A C 1.6063(12) 0.2338(16) 0.3837(12) 0.158(5) Uani 0.526(8) 1 d PD A 1
H14C H 1.6430 0.1562 0.3346 0.190 Uiso 0.526(8) 1 calc PR A 1
H14D H 1.6993 0.2839 0.4375 0.190 Uiso 0.526(8) 1 calc PR A 1
C15A C 1.5685(11) 0.3559(11) 0.3442(10) 0.132(4) Uani 0.526(8) 1 d PD A 1
H15A H 1.4823 0.3085 0.2875 0.197 Uiso 0.526(8) 1 calc PR A 1
H15B H 1.6642 0.4069 0.3266 0.197 Uiso 0.526(8) 1 calc PR A 1
H15C H 1.5332 0.4358 0.3916 0.197 Uiso 0.526(8) 1 calc PR A 1
C14B C 1.615(2) 0.339(4) 0.3682(17) 0.42(3) Uani 0.474(8) 1 d PD A 2
H14E H 1.7107 0.2919 0.3602 0.503 Uiso 0.474(8) 1 calc PR A 2
H14F H 1.6510 0.4566 0.3898 0.503 Uiso 0.474(8) 1 calc PR A 2
C15B C 1.503(2) 0.2884(17) 0.2817(11) 0.182(6) Uani 0.474(8) 1 d PD A 2
H15D H 1.5113 0.1824 0.2444 0.273 Uiso 0.474(8) 1 calc PR A 2
H15E H 1.5240 0.3639 0.2457 0.273 Uiso 0.474(8) 1 calc PR A 2
H15F H 1.3940 0.2837 0.2948 0.273 Uiso 0.474(8) 1 calc PR A 2
O3B O 1.540(2) 0.288(2) 0.4345(13) 0.328(10) Uani 0.474(8) 1 d PD A 2
H3B H 1.4402 0.2756 0.4178 0.493 Uiso 0.474(8) 1 calc PR A 2

loop_
_atom_site_aniso_label
_atom_site_aniso_U_11
_atom_site_aniso_U_22
_atom_site_aniso_U_33
_atom_site_aniso_U_23
_atom_site_aniso_U_13
_atom_site_aniso_U_12
N1 0.0302(7) 0.0420(7) 0.0392(7) 0.0065(6) -0.0007(6) 0.0058(6)
C2 0.0285(8) 0.0421(8) 0.0358(8) 0.0027(7) 0.0054(6) 0.0096(7)
N3 0.0299(7) 0.0475(8) 0.0429(8) 0.0116(6) 0.0004(6) 0.0073(6)
C4 0.0289(8) 0.0505(9) 0.0325(8) 0.0053(7) 0.0000(6) 0.0054(7)
C5 0.0306(8) 0.0507(10) 0.0444(10) 0.0061(8) 0.0000(7) 0.0030(7)
C6 0.0443(10) 0.0535(10) 0.0504(11) 0.0164(8) 0.0050(8) 0.0154(8)
C7 0.114(2) 0.0763(14) 0.0599(14) 0.0255(11) 0.0287(14) 0.0315(14)
C8 0.128(2) 0.0848(16) 0.0737(17) 0.0377(14) 0.0323(16) 0.0296(16)
C9 0.0283(8) 0.0546(9) 0.0346(9) 0.0071(7) -0.0009(7) 0.0066(7)
C10 0.0364(10) 0.1180(18) 0.0415(11) -0.0062(11) -0.0012(8) 0.0119(11)
N11 0.0272(7) 0.0533(8) 0.0362(7) 0.0075(6) 0.0007(6) 0.0061(6)
N12 0.0259(7) 0.0691(10) 0.0353(8) -0.0031(7) -0.0004(6) 0.0079(7)
C13 0.0294(8) 0.0514(9) 0.0354(9) 0.0077(7) -0.0019(6) 0.0067(7)
N14 0.0289(8) 0.0992(14) 0.0419(10) -0.0114(9) -0.0028(7) 0.0088(9)
S1 0.0324(2) 0.0484(3) 0.0574(3) 0.0057(2) -0.00425(19) 0.00122(18)
O1 0.0508(8) 0.0547(8) 0.0806(10) 0.0189(7) -0.0119(7) -0.0068(6)
O2 0.0261(6) 0.0838(9) 0.0466(7) -0.0033(6) 0.0003(5) 0.0086(6)
C1' 0.0307(8) 0.0439(9) 0.0424(9) 0.0105(7) 0.0005(7) 0.0069(7)
C2' 0.0540(11) 0.0611(11) 0.0467(11) 0.0065(9) 0.0022(9) 0.0231(9)
C3' 0.0713(14) 0.0781(14) 0.0507(12) 0.0187(10) -0.0041(10) 0.0247(12)
C4' 0.0556(13) 0.0721(13) 0.0795(16) 0.0352(12) 0.0006(11) 0.0240(11)
C5' 0.0659(14) 0.0582(12) 0.0871(17) 0.0249(11) 0.0256(12) 0.0313(11)
C6' 0.0552(11) 0.0510(10) 0.0523(11) 0.0130(9) 0.0149(9) 0.0184(9)
O3A 0.090(3) 0.110(4) 0.086(3) 0.014(2) 0.018(2) -0.005(2)
C14A 0.085(6) 0.195(11) 0.195(11) 0.104(10) -0.018(6) 0.001(6)
C15A 0.067(5) 0.130(6) 0.182(11) 0.074(7) -0.034(6) -0.015(4)
C14B 0.134(16) 0.71(6) 0.53(5) 0.42(5) -0.048(19) 0.10(3)
C15B 0.189(14) 0.198(12) 0.165(12) 0.098(10) 0.041(10) -0.017(10)
O3B 0.306(18) 0.207(13) 0.40(2) -0.014(13) 0.154(15) -0.030(13)

loop_
_atom_type_symbol
_atom_type_description
_atom_type_scat_dispersion_real
_atom_type_scat_dispersion_imag
_atom_type_scat_source
C C 0.0033 0.0016 'International Tables Vol C Tables 4.2.6.8 and 6.1.1.4'
H H 0.0000 0.0000 'International Tables Vol C Tables 4.2.6.8 and 6.1.1.4'
N N 0.0061 0.0033 'International Tables Vol C Tables 4.2.6.8 and 6.1.1.4'
S S 0.1246 0.1234 'International Tables Vol C Tables 4.2.6.8 and 6.1.1.4'
O O 0.0106 0.0060 'International Tables Vol C Tables 4.2.6.8 and 6.1.1.4'

loop_
_geom_angle_atom_site_label_1
_geom_angle_atom_site_label_2
_geom_angle_atom_site_label_3
_geom_angle
C5 N1 C2 110.95(13)
C5 N1 C1' 124.37(13)
C2 N1 C1' 124.28(13)
N3 C2 N1 107.50(13)
N3 C2 S1 128.26(13)
N1 C2 S1 124.24(12)
C2 N3 C4 112.53(13)
C2 N3 C6 124.70(14)
C4 N3 C6 121.70(13)
N3 C4 C9 113.87(13)
N3 C4 C5 101.76(12)
C9 C4 C5 112.48(13)
N3 C4 H4 109.5
C9 C4 H4 109.5
C5 C4 H4 109.5
O1 C5 N1 126.45(16)
O1 C5 C4 126.64(15)
N1 C5 C4 106.91(13)
N3 C6 C7 113.18(15)
N3 C6 H6A 108.9
C7 C6 H6A 108.9
N3 C6 H6B 108.9
C7 C6 H6B 108.9
H6A C6 H6B 107.8
C6 C7 C8 113.30(17)
C6 C7 H7A 108.9
C8 C7 H7A 108.9
C6 C7 H7B 108.9
C8 C7 H7B 108.9
H7A C7 H7B 107.7
C7 C8 H8A 109.5
C7 C8 H8B 109.5
H8A C8 H8B 109.5
C7 C8 H8C 109.5
H8A C8 H8C 109.5
H8B C8 H8C 109.5
N11 C9 C10 126.70(15)
N11 C9 C4 114.28(14)
C10 C9 C4 118.95(14)
C9 C10 H10A 109.5
C9 C10 H10B 109.5
H10A C10 H10B 109.5
C9 C10 H10C 109.5
H10A C10 H10C 109.5
H10B C10 H10C 109.5
C9 N11 N12 118.37(14)
N11 N12 C13 120.46(14)
N11 N12 H12 121.8(14)
C13 N12 H12 117.7(14)
O2 C13 N14 124.48(16)
O2 C13 N12 119.59(15)
N14 C13 N12 115.93(15)
C13 N14 H14A 122.5(18)
C13 N14 H14B 123.3(19)
H14A N14 H14B 114(2)
C2' C1' C6' 121.08(16)
C2' C1' N1 119.84(14)
C6' C1' N1 119.04(15)
C1' C2' C3' 119.20(17)
C1' C2' H2' 120.4
C3' C2' H2' 120.4
C4' C3' C2' 120.4(2)
C4' C3' H3' 119.8
C2' C3' H3' 119.8
C3' C4' C5' 120.33(18)
C3' C4' H4' 119.8
C5' C4' H4' 119.8
C4' C5' C6' 120.25(18)
C4' C5' H5' 119.9
C6' C5' H5' 119.9
C1' C6' C5' 118.76(18)
C1' C6' H6' 120.6
C5' C6' H6' 120.6
O3A C14A C15A 119.8(10)
O3A C14A H14C 107.4
C15A C14A H14C 107.4
O3A C14A H14D 107.4
C15A C14A H14D 107.4
H14C C14A H14D 106.9
O3B C14B C15B 107.2(19)
O3B C14B H14E 110.3
C15B C14B H14E 110.2
O3B C14B H14F 110.3
C15B C14B H14F 110.3
H14E C14B H14F 108.5
C14B C15B H15D 109.5
C14B C15B H15E 109.5
H15D C15B H15E 109.5
C14B C15B H15F 109.4
H15D C15B H15F 109.5
H15E C15B H15F 109.5
C14B O3B H3B 109.5

loop_
_geom_bond_atom_site_label_1
_geom_bond_atom_site_label_2
_geom_bond_distance
N1 C5 1.372(2)
N1 C2 1.405(2)
N1 C1' 1.4383(19)
C2 N3 1.3334(19)
C2 S1 1.6513(16)
N3 C4 1.4548(19)
N3 C6 1.466(2)
C4 C9 1.509(2)
C4 C5 1.510(2)
C4 H4 0.9800
C5 O1 1.210(2)
C6 C7 1.490(3)
C6 H6A 0.9700
C6 H6B 0.9700
C7 C8 1.501(3)
C7 H7A 0.9700
C7 H7B 0.9700
C8 H8A 0.9600
C8 H8B 0.9600
C8 H8C 0.9600
C9 N11 1.2750(19)
C9 C10 1.494(2)
C10 H10A 0.9600
C10 H10B 0.9600
C10 H10C 0.9600
N11 N12 1.3673(18)
N12 C13 1.374(2)
N12 H12 0.825(19)
C13 O2 1.2238(19)
C13 N14 1.322(2)
N14 H14A 0.76(3)
N14 H14B 0.81(3)
C1' C2' 1.372(2)
C1' C6' 1.372(2)
C2' C3' 1.381(3)
C2' H2' 0.9300
C3' C4' 1.360(3)
C3' H3' 0.9300
C4' C5' 1.368(3)
C4' H4' 0.9300
C5' C6' 1.388(3)
C5' H5' 0.9300
C6' H6' 0.9300
O3A C14A 1.313(11)
O3A H3A 0.8200
C14A C15A 1.402(12)
C14A H14C 0.9700
C14A H14D 0.9700
C15A H15A 0.9600
C15A H15B 0.9600
C15A H15C 0.9600
C14B O3B 1.364(18)
C14B C15B 1.377(17)
C14B H14E 0.9700
C14B H14F 0.9700
C15B H15D 0.9600
C15B H15E 0.9600
C15B H15F 0.9600
O3B H3B 0.8200

loop_
_geom_torsion_atom_site_label_1
_geom_torsion_atom_site_label_2
_geom_torsion_atom_site_label_3
_geom_torsion_atom_site_label_4
_geom_torsion
C5 N1 C2 N3 -6.05(17)
C1' N1 C2 N3 -179.07(13)
C5 N1 C2 S1 174.05(12)
C1' N1 C2 S1 1.0(2)
N1 C2 N3 C4 5.77(17)
S1 C2 N3 C4 -174.33(12)
N1 C2 N3 C6 174.03(13)
S1 C2 N3 C6 -6.1(2)
C2 N3 C4 C9 -124.62(15)
C6 N3 C4 C9 66.72(19)
C2 N3 C4 C5 -3.33(17)
C6 N3 C4 C5 -171.99(13)
C2 N1 C5 O1 -177.00(17)
C1' N1 C5 O1 -4.0(3)
C2 N1 C5 C4 3.89(17)
C1' N1 C5 C4 176.90(14)
N3 C4 C5 O1 -179.57(17)
C9 C4 C5 O1 -57.3(2)
N3 C4 C5 N1 -0.46(16)
C9 C4 C5 N1 121.78(15)
C2 N3 C6 C7 -93.5(2)
C4 N3 C6 C7 73.7(2)
N3 C6 C7 C8 -177.6(2)
N3 C4 C9 N11 -134.00(15)
C5 C4 C9 N11 110.89(17)
N3 C4 C9 C10 48.8(2)
C5 C4 C9 C10 -66.3(2)
C10 C9 N11 N12 -0.3(3)
C4 C9 N11 N12 -177.24(14)
C9 N11 N12 C13 170.20(16)
N11 N12 C13 O2 -177.48(15)
N11 N12 C13 N14 1.6(3)
C5 N1 C1' C2' 113.62(19)
C2 N1 C1' C2' -74.3(2)
C5 N1 C1' C6' -64.2(2)
C2 N1 C1' C6' 107.95(18)
C6' C1' C2' C3' -1.1(3)
N1 C1' C2' C3' -178.78(17)
C1' C2' C3' C4' 0.1(3)
C2' C3' C4' C5' 1.0(3)
C3' C4' C5' C6' -1.0(3)
C2' C1' C6' C5' 1.0(3)
N1 C1' C6' C5' 178.74(16)
C4' C5' C6' C1' 0.1(3)
